data_7226044
loop_
_publ_author_name
'Mohd Aluwi, Mohd Fadhlizil Fasihi'
'Rullah, Kamal'
'Tan, Huan Huan'
'Chan, Kok Meng'
'Tan, Jie Si'
'Leong, Sze Wei'
'Mansor, Ahmad Hasnan'
'Yamin, Bohari M.'
'Wai, Lam Kok'

_publ_section_title
;
 Synthesis and effects of oxadiazole derivatives on tyrosinase activity
 and human SK-MEL-28 malignant melanoma cells
;
_journal_name_full 'RSC Adv.'
_journal_paper_doi 10.1039/C6RA12754A
_journal_year 2016
_chemical_formula_moiety 'C19 H21 N3 O S'
_chemical_formula_sum 'C19 H21 N3 O S'
_chemical_formula_weight 339.45
_chemical_name_systematic 5-(naphthalen-2-ylmethyl)-3-(piperidin-1-ylmethyl)-1,3,4-oxadiazole-2(3H)-thione
_space_group_IT_number 2
_symmetry_cell_setting triclinic
_symmetry_space_group_name_Hall '-P 1'
_symmetry_space_group_name_H-M 'P -1'
_atom_sites_solution_hydrogens geom
_atom_sites_solution_primary direct
_atom_sites_solution_secondary difmap
_audit_creation_method SHELXL-97
_audit_update_record
;
2016-05-14 deposited with the CCDC.
2016-07-25 downloaded from the CCDC.
;
_cell_angle_alpha 85.744(2)
_cell_angle_beta 89.568(2)
_cell_angle_gamma 80.461(2)
_cell_formula_units_Z 2
_cell_length_a 7.0419(4)
_cell_length_b 8.0935(5)
_cell_length_c 15.4614(8)
_cell_measurement_reflns_used 17301
_cell_measurement_temperature 301(2)
_cell_measurement_theta_max 28.4
_cell_measurement_theta_min 3.2
_cell_volume 866.61(9)
_computing_cell_refinement 'SAINT (Bruker, 2000)'
_computing_data_collection 'SMART (Bruker, 2000)'
_computing_data_reduction SAINT
_computing_molecular_graphics 'SHELXTL (Sheldrick, 2008)'
_computing_publication_material
;                                                             
SHELXTL,  and PLATON ( Spek, 2009)
;
_computing_structure_refinement 'SHELXTL (Sheldrick, 2008)'
_computing_structure_solution 'SHELXTL (Sheldrick, 2008)'
_diffrn_ambient_temperature 301(2)
_diffrn_detector_area_resol_mean 83.66
_diffrn_measured_fraction_theta_full 0.99
_diffrn_measured_fraction_theta_max 0.99
_diffrn_measurement_device_type
;
Bruker SMART APEX CCD area-detector diffractometer
;
_diffrn_measurement_method '\w scan'
_diffrn_radiation_monochromator graphite
_diffrn_radiation_source 'fine-focus sealed tube'
_diffrn_radiation_type MoK\a
_diffrn_radiation_wavelength 0.71073
_diffrn_reflns_av_R_equivalents 0.0609
_diffrn_reflns_av_sigmaI/netI 0.0345
_diffrn_reflns_limit_h_max 9
_diffrn_reflns_limit_h_min -9
_diffrn_reflns_limit_k_max 10
_diffrn_reflns_limit_k_min -10
_diffrn_reflns_limit_l_max 20
_diffrn_reflns_limit_l_min -20
_diffrn_reflns_number 52192
_diffrn_reflns_theta_full 28.4
_diffrn_reflns_theta_max 28.4
_diffrn_reflns_theta_min 3.2
_diffrn_standards_decay_% 0
_diffrn_standards_interval_count 0
_diffrn_standards_interval_time 0
_diffrn_standards_number 0
_exptl_absorpt_coefficient_mu 0.197
_exptl_absorpt_correction_T_max 0.9748
_exptl_absorpt_correction_T_min 0.9182
_exptl_absorpt_correction_type multi-scan
_exptl_absorpt_process_details 'SADABS (Bruker, 2009)'
_exptl_crystal_colour colourless
_exptl_crystal_density_diffrn 1.301
_exptl_crystal_density_method 'not measured'
_exptl_crystal_description block
_exptl_crystal_F_000 360
_exptl_crystal_recrystallization_method 'Re-crystallisation from solvent'
_exptl_crystal_size_max 0.44
_exptl_crystal_size_mid 0.42
_exptl_crystal_size_min 0.13
_refine_diff_density_max 0.19
_refine_diff_density_min -0.28
_refine_diff_density_rms 0.067
_refine_ls_extinction_method none
_refine_ls_goodness_of_fit_ref 1.109
_refine_ls_hydrogen_treatment mixed
_refine_ls_matrix_type full
_refine_ls_number_parameters 217
_refine_ls_number_reflns 4332
_refine_ls_number_restraints 0
_refine_ls_restrained_S_all 1.109
_refine_ls_R_factor_all 0.0940
_refine_ls_R_factor_gt 0.0575
_refine_ls_shift/su_max <0.001
_refine_ls_shift/su_mean 0.000
_refine_ls_structure_factor_coef Fsqd
_refine_ls_weighting_details 'calc w=1/[\s^2^(Fo^2^)+(0.0458P)^2^+0.2878P] where P=(Fo^2^+2Fc^2^)/3'
_refine_ls_weighting_scheme calc
_refine_ls_wR_factor_gt 0.1094
_refine_ls_wR_factor_ref 0.1240
_reflns_number_gt 3019
_reflns_number_total 4332
_reflns_threshold_expression I>2sigma(I)
_cod_data_source_file c6ra12754a2.cif
_cod_data_source_block boly341_0m
_cod_depositor_comments
;
The following automatic conversions were performed:

'_symmetry_cell_setting' value 'Triclinic' changed to 'triclinic'
according to
/usr/data/users/saulius/crontab/automatic-downloads/rss-feeds/RSC/lib/dictionaries/cif_core.dic
dictionary named 'cif_core.dic' version 2.4.2 from 2011-04-26.

Automatic conversion script
Id: cif_fix_values 4268 2015-11-12 08:31:59Z antanas 
;
_cod_database_code 7226044
_solvent_exptl_crystal_recrystallization_method ethanol

loop_
_symmetry_equiv_pos_as_xyz
'x, y, z'
'-x, -y, -z'

loop_
_atom_site_label
_atom_site_type_symbol
_atom_site_fract_x
_atom_site_fract_y
_atom_site_fract_z
_atom_site_U_iso_or_equiv
_atom_site_adp_type
_atom_site_occupancy
_atom_site_symmetry_multiplicity
_atom_site_calc_flag
_atom_site_refinement_flags
S1 S 0.27943(7) 0.32901(6) 0.01038(3) 0.04784(16) Uani 1 1 d .
O1 O 0.21527(16) 0.63814(15) -0.06633(7) 0.0368(3) Uani 1 1 d .
N1 N 0.2673(2) 0.63808(18) 0.06991(9) 0.0354(3) Uani 1 1 d .
N2 N 0.2347(2) 0.80558(18) 0.03844(9) 0.0379(3) Uani 1 1 d .
N3 N 0.1737(2) 0.63741(19) 0.21889(9) 0.0370(3) Uani 1 1 d .
C1 C 0.4783(3) 0.9871(2) -0.16933(13) 0.0478(5) Uani 1 1 d .
H1 H 0.5003 1.0316 -0.1173 0.057 Uiso 1 1 calc R
C2 C 0.6142(3) 0.9795(2) -0.23165(14) 0.0503(5) Uani 1 1 d .
H2 H 0.7278 1.0200 -0.2221 0.060 Uiso 1 1 calc R
C3 C 0.5866(3) 0.9113(2) -0.31078(12) 0.0441(4) Uani 1 1 d .
C4 C 0.7263(3) 0.8996(3) -0.37764(15) 0.0597(6) Uani 1 1 d .
H4 H 0.8414 0.9389 -0.3698 0.072 Uiso 1 1 calc R
C5 C 0.6945(4) 0.8318(3) -0.45286(16) 0.0697(7) Uani 1 1 d .
H5 H 0.7876 0.8250 -0.4960 0.084 Uiso 1 1 calc R
C6 C 0.5228(4) 0.7724(3) -0.46574(15) 0.0711(7) Uani 1 1 d .
H6 H 0.5026 0.7257 -0.5174 0.085 Uiso 1 1 calc R
C7 C 0.3851(4) 0.7819(3) -0.40382(14) 0.0611(6) Uani 1 1 d .
H7 H 0.2712 0.7419 -0.4134 0.073 Uiso 1 1 calc R
C8 C 0.4130(3) 0.8519(2) -0.32486(12) 0.0440(4) Uani 1 1 d .
C9 C 0.2727(3) 0.8630(2) -0.25807(12) 0.0439(4) Uani 1 1 d .
H9 H 0.1574 0.8245 -0.2665 0.053 Uiso 1 1 calc R
C10 C 0.3038(3) 0.9288(2) -0.18196(12) 0.0396(4) Uani 1 1 d .
C11 C 0.1565(3) 0.9381(2) -0.11018(13) 0.0486(5) Uani 1 1 d .
H11A H 0.1499 1.0443 -0.0841 0.058 Uiso 1 1 calc R
H11B H 0.0309 0.9345 -0.1346 0.058 Uiso 1 1 calc R
C12 C 0.2034(2) 0.7987(2) -0.04216(12) 0.0365(4) Uani 1 1 d .
C13 C 0.2553(2) 0.5349(2) 0.00728(11) 0.0343(4) Uani 1 1 d .
C14 C 0.3284(3) 0.5920(2) 0.15911(11) 0.0402(4) Uani 1 1 d .
H14A H 0.3730 0.4718 0.1664 0.048 Uiso 1 1 calc R
H14B H 0.4352 0.6481 0.1721 0.048 Uiso 1 1 calc R
C15 C 0.0210(3) 0.5374(3) 0.20983(12) 0.0450(5) Uani 1 1 d .
H15A H 0.0733 0.4193 0.2218 0.054 Uiso 1 1 calc R
H15B H -0.0268 0.5532 0.1506 0.054 Uiso 1 1 calc R
C16 C -0.1430(3) 0.5864(3) 0.27084(14) 0.0552(5) Uani 1 1 d .
H16A H -0.2402 0.5160 0.2646 0.066 Uiso 1 1 calc R
H16B H -0.2017 0.7022 0.2565 0.066 Uiso 1 1 calc R
C17 C -0.0702(4) 0.5664(3) 0.36369(14) 0.0646(6) Uani 1 1 d .
H17A H -0.1742 0.6068 0.4022 0.077 Uiso 1 1 calc R
H17B H -0.0250 0.4486 0.3804 0.077 Uiso 1 1 calc R
C18 C 0.0927(4) 0.6654(4) 0.37171(14) 0.0734(8) Uani 1 1 d .
H18A H 0.0434 0.7844 0.3616 0.088 Uiso 1 1 calc R
H18B H 0.1453 0.6457 0.4301 0.088 Uiso 1 1 calc R
C19 C 0.2501(3) 0.6148(3) 0.30731(12) 0.0511(5) Uani 1 1 d .
H19A H 0.3504 0.6826 0.3122 0.061 Uiso 1 1 calc R
H19B H 0.3067 0.4980 0.3204 0.061 Uiso 1 1 calc R

loop_
_atom_site_aniso_label
_atom_site_aniso_U_11
_atom_site_aniso_U_22
_atom_site_aniso_U_33
_atom_site_aniso_U_23
_atom_site_aniso_U_13
_atom_site_aniso_U_12
S1 0.0439(3) 0.0395(3) 0.0613(3) -0.0104(2) 0.0059(2) -0.0075(2)
O1 0.0350(6) 0.0429(7) 0.0337(6) -0.0100(5) 0.0028(5) -0.0068(5)
N1 0.0331(8) 0.0407(8) 0.0334(8) -0.0070(6) 0.0033(6) -0.0068(6)
N2 0.0358(8) 0.0395(8) 0.0386(8) -0.0080(6) 0.0038(6) -0.0042(6)
N3 0.0359(8) 0.0463(9) 0.0307(8) -0.0048(6) 0.0004(6) -0.0117(7)
C1 0.0564(12) 0.0414(10) 0.0457(11) -0.0040(8) -0.0090(9) -0.0076(9)
C2 0.0469(11) 0.0458(11) 0.0598(13) -0.0005(9) -0.0093(10) -0.0136(9)
C3 0.0479(11) 0.0358(10) 0.0471(11) 0.0042(8) -0.0014(9) -0.0059(8)
C4 0.0561(13) 0.0541(13) 0.0669(15) 0.0063(11) 0.0082(11) -0.0086(10)
C5 0.0839(18) 0.0675(15) 0.0543(14) -0.0014(12) 0.0225(13) -0.0053(13)
C6 0.093(2) 0.0770(17) 0.0443(13) -0.0111(11) 0.0060(12) -0.0130(14)
C7 0.0740(16) 0.0654(14) 0.0472(12) -0.0086(10) -0.0043(11) -0.0192(12)
C8 0.0528(12) 0.0381(10) 0.0406(10) 0.0003(8) -0.0033(9) -0.0078(8)
C9 0.0450(11) 0.0426(10) 0.0447(11) -0.0006(8) -0.0052(8) -0.0101(8)
C10 0.0455(11) 0.0308(9) 0.0397(10) 0.0021(7) -0.0033(8) -0.0001(8)
C11 0.0488(12) 0.0446(11) 0.0470(11) -0.0028(9) 0.0000(9) 0.0077(9)
C12 0.0301(9) 0.0389(9) 0.0405(10) -0.0092(8) 0.0050(7) -0.0027(7)
C13 0.0234(8) 0.0432(10) 0.0373(9) -0.0085(8) 0.0056(7) -0.0061(7)
C14 0.0327(9) 0.0519(11) 0.0364(10) -0.0039(8) -0.0028(7) -0.0080(8)
C15 0.0396(10) 0.0568(12) 0.0423(10) -0.0083(9) -0.0003(8) -0.0172(9)
C16 0.0413(11) 0.0568(13) 0.0680(14) -0.0031(10) 0.0113(10) -0.0107(9)
C17 0.0730(16) 0.0734(15) 0.0533(13) -0.0137(11) 0.0265(12) -0.0269(12)
C18 0.0963(19) 0.0948(19) 0.0425(12) -0.0254(12) 0.0186(12) -0.0465(16)
C19 0.0580(13) 0.0659(13) 0.0353(10) -0.0031(9) -0.0042(9) -0.0274(10)

loop_
_atom_type_symbol
_atom_type_description
_atom_type_scat_dispersion_real
_atom_type_scat_dispersion_imag
_atom_type_scat_source
C C 0.0033 0.0016 'International Tables Vol C Tables 4.2.6.8 and 6.1.1.4'
H H 0.0000 0.0000 'International Tables Vol C Tables 4.2.6.8 and 6.1.1.4'
N N 0.0061 0.0033 'International Tables Vol C Tables 4.2.6.8 and 6.1.1.4'
O O 0.0106 0.0060 'International Tables Vol C Tables 4.2.6.8 and 6.1.1.4'
S S 0.1246 0.1234 'International Tables Vol C Tables 4.2.6.8 and 6.1.1.4'

loop_
_geom_angle_atom_site_label_1
_geom_angle_atom_site_label_2
_geom_angle_atom_site_label_3
_geom_angle
C13 O1 C12 106.35(13)
C13 N1 N2 111.95(14)
C13 N1 C14 127.37(15)
N2 N1 C14 120.30(14)
C12 N2 N1 103.51(14)
C14 N3 C19 109.20(14)
C14 N3 C15 111.12(14)
C19 N3 C15 110.66(14)
C2 C1 C10 121.02(18)
C2 C1 H1 119.5
C10 C1 H1 119.5
C1 C2 C3 121.02(19)
C1 C2 H2 119.5
C3 C2 H2 119.5
C2 C3 C8 118.97(18)
C2 C3 C4 122.85(19)
C8 C3 C4 118.18(19)
C5 C4 C3 121.0(2)
C5 C4 H4 119.5
C3 C4 H4 119.5
C4 C5 C6 120.3(2)
C4 C5 H5 119.9
C6 C5 H5 119.9
C7 C6 C5 120.7(2)
C7 C6 H6 119.7
C5 C6 H6 119.7
C6 C7 C8 120.6(2)
C6 C7 H7 119.7
C8 C7 H7 119.7
C3 C8 C7 119.24(19)
C3 C8 C9 118.45(17)
C7 C8 C9 122.31(19)
C10 C9 C8 121.29(18)
C10 C9 H9 119.4
C8 C9 H9 119.4
C9 C10 C1 119.25(18)
C9 C10 C11 121.47(18)
C1 C10 C11 119.27(17)
C12 C11 C10 112.19(15)
C12 C11 H11A 109.2
C10 C11 H11A 109.2
C12 C11 H11B 109.2
C10 C11 H11B 109.2
H11A C11 H11B 107.9
N2 C12 O1 113.27(15)
N2 C12 C11 128.97(17)
O1 C12 C11 117.76(15)
N1 C13 O1 104.91(14)
N1 C13 S1 131.15(14)
O1 C13 S1 123.94(12)
N3 C14 N1 111.47(14)
N3 C14 H14A 109.3
N1 C14 H14A 109.3
N3 C14 H14B 109.3
N1 C14 H14B 109.3
H14A C14 H14B 108.0
N3 C15 C16 111.46(16)
N3 C15 H15A 109.3
C16 C15 H15A 109.3
N3 C15 H15B 109.3
C16 C15 H15B 109.3
H15A C15 H15B 108.0
C15 C16 C17 110.11(18)
C15 C16 H16A 109.6
C17 C16 H16A 109.6
C15 C16 H16B 109.6
C17 C16 H16B 109.6
H16A C16 H16B 108.2
C18 C17 C16 109.60(18)
C18 C17 H17A 109.7
C16 C17 H17A 109.7
C18 C17 H17B 109.7
C16 C17 H17B 109.7
H17A C17 H17B 108.2
C19 C18 C17 111.00(18)
C19 C18 H18A 109.4
C17 C18 H18A 109.4
C19 C18 H18B 109.4
C17 C18 H18B 109.4
H18A C18 H18B 108.0
N3 C19 C18 110.72(18)
N3 C19 H19A 109.5
C18 C19 H19A 109.5
N3 C19 H19B 109.5
C18 C19 H19B 109.5
H19A C19 H19B 108.1

loop_
_geom_bond_atom_site_label_1
_geom_bond_atom_site_label_2
_geom_bond_distance
S1 C13 1.6439(18)
O1 C13 1.363(2)
O1 C12 1.368(2)
N1 C13 1.337(2)
N1 N2 1.389(2)
N1 C14 1.451(2)
N2 C12 1.274(2)
N3 C14 1.442(2)
N3 C19 1.461(2)
N3 C15 1.462(2)
C1 C2 1.351(3)
C1 C10 1.407(3)
C1 H1 0.9300
C2 C3 1.407(3)
C2 H2 0.9300
C3 C8 1.410(3)
C3 C4 1.419(3)
C4 C5 1.358(3)
C4 H4 0.9300
C5 C6 1.394(4)
C5 H5 0.9300
C6 C7 1.354(3)
C6 H6 0.9300
C7 C8 1.412(3)
C7 H7 0.9300
C8 C9 1.421(3)
C9 C10 1.361(3)
C9 H9 0.9300
C10 C11 1.511(3)
C11 C12 1.481(3)
C11 H11A 0.9700
C11 H11B 0.9700
C14 H14A 0.9700
C14 H14B 0.9700
C15 C16 1.506(3)
C15 H15A 0.9700
C15 H15B 0.9700
C16 C17 1.516(3)
C16 H16A 0.9700
C16 H16B 0.9700
C17 C18 1.514(3)
C17 H17A 0.9700
C17 H17B 0.9700
C18 C19 1.510(3)
C18 H18A 0.9700
C18 H18B 0.9700
C19 H19A 0.9700
C19 H19B 0.9700

loop_
_geom_torsion_atom_site_label_1
_geom_torsion_atom_site_label_2
_geom_torsion_atom_site_label_3
_geom_torsion_atom_site_label_4
_geom_torsion
C13 N1 N2 C12 0.17(18)
C14 N1 N2 C12 173.64(14)
C10 C1 C2 C3 -0.7(3)
C1 C2 C3 C8 0.6(3)
C1 C2 C3 C4 -179.43(19)
C2 C3 C4 C5 179.6(2)
C8 C3 C4 C5 -0.5(3)
C3 C4 C5 C6 0.1(4)
C4 C5 C6 C7 0.3(4)
C5 C6 C7 C8 -0.1(4)
C2 C3 C8 C7 -179.42(19)
C4 C3 C8 C7 0.7(3)
C2 C3 C8 C9 -0.2(3)
C4 C3 C8 C9 179.88(17)
C6 C7 C8 C3 -0.3(3)
C6 C7 C8 C9 -179.5(2)
C3 C8 C9 C10 -0.1(3)
C7 C8 C9 C10 179.05(19)
C8 C9 C10 C1 0.1(3)
C8 C9 C10 C11 -178.91(16)
C2 C1 C10 C9 0.4(3)
C2 C1 C10 C11 179.39(17)
C9 C10 C11 C12 98.9(2)
C1 C10 C11 C12 -80.0(2)
N1 N2 C12 O1 -0.69(18)
N1 N2 C12 C11 178.92(17)
C13 O1 C12 N2 0.95(18)
C13 O1 C12 C11 -178.70(15)
C10 C11 C12 N2 120.3(2)
C10 C11 C12 O1 -60.1(2)
N2 N1 C13 O1 0.39(17)
C14 N1 C13 O1 -172.51(14)
N2 N1 C13 S1 -179.34(13)
C14 N1 C13 S1 7.8(3)
C12 O1 C13 N1 -0.76(16)
C12 O1 C13 S1 179.00(12)
C19 N3 C14 N1 -170.51(15)
C15 N3 C14 N1 67.1(2)
C13 N1 C14 N3 -115.43(18)
N2 N1 C14 N3 72.19(19)
C14 N3 C15 C16 -178.89(16)
C19 N3 C15 C16 59.6(2)
N3 C15 C16 C17 -57.6(2)
C15 C16 C17 C18 54.7(3)
C16 C17 C18 C19 -54.9(3)
C14 N3 C19 C18 178.60(17)
C15 N3 C19 C18 -58.8(2)
C17 C18 C19 N3 57.1(3)
